data_4039012
loop_
_publ_author_name
'N\'eron, S\'ebastien'
'Morency, Mathieu'
'Malveau, C\'edric'
'Maris, Thierry'
'Iftimie, Radu'
'Wuest, James D.'

_publ_section_title
;
 Diphenoquinhydrones and Related Hydrogen-Bonded Charge-Transfer Complexes
;
_journal_name_full 'The Journal of organic chemistry'
_journal_page_first 15796
_journal_page_last 15805
_journal_paper_doi 10.1021/acs.joc.2c01805
_journal_volume 87
_journal_year 2022
_chemical_formula_moiety 'C6 H3 Br2 O, C8 H8 O'
_chemical_formula_sum 'C14 H11 Br2 O2'
_chemical_formula_weight 371.05
_chemical_name_systematic
;
 3,3',5,5'-tetramethyl[1,1'-bi(cyclohexa-2,5-dien-1-ylidene)]-
4,4'-dione 3,3',5,5'-tetrabromo[1,1'-biphenyl]-4,4'-diol
;
_space_group_crystal_system triclinic
_space_group_IT_number 2
_space_group_name_Hall '-P 1'
_space_group_name_H-M_alt 'P -1'
_atom_sites_solution_hydrogens geom
_atom_sites_solution_primary dual
_audit_creation_date 2021-02-28
_audit_creation_method
;
Olex2 1.3
(compiled 2020.11.12 svn.r5f609507 for OlexSys, GUI svn.r6272)
;
_cell_angle_alpha 75.078(3)
_cell_angle_beta 76.037(2)
_cell_angle_gamma 85.769(3)
_cell_formula_units_Z 2
_cell_length_a 7.8307(3)
_cell_length_b 8.1915(3)
_cell_length_c 10.2693(6)
_cell_measurement_reflns_used 2518
_cell_measurement_temperature 100
_cell_measurement_theta_max 71.645
_cell_measurement_theta_min 5.590
_cell_volume 617.66(5)
_computing_cell_refinement
;
SAINT (2020) V8.40B; Integration Software for Single Crystal Data.
Bruker AXS Inc., Madison, WI 53719-1173.
;
_computing_data_collection
;
APEX 3 (2019) Bruker AXS Inc., Madison, WI 53719-1173.
;
_computing_data_reduction
;
SAINT (2020) V8.40B; Integration Software for Single Crystal Data.
Bruker AXS Inc., Madison, WI 53719-1173.
;
_computing_molecular_graphics 'Olex2 1.3 (Dolomanov et al., 2009)'
_computing_publication_material 'Olex2 1.3 (Dolomanov et al., 2009)'
_computing_structure_refinement 'XL  (Sheldrick, 2015)'
_computing_structure_solution 'XT  (Sheldrick, 2015)'
_diffrn_ambient_temperature 100
_diffrn_detector 'CCD area detector'
_diffrn_detector_area_resol_mean 8.3
_diffrn_detector_type 'Bruker APEX2 CCD'
_diffrn_measured_fraction_theta_full 0.977
_diffrn_measured_fraction_theta_max 0.966
_diffrn_measurement_device 'three-circle diffractometer'
_diffrn_measurement_device_type 'Bruker Smart APEX'
_diffrn_measurement_method '\w scans'
_diffrn_radiation_collimation 'Focusing mirrors'
_diffrn_radiation_monochromator 'Quazar MX Mirror Optics'
_diffrn_radiation_probe x-ray
_diffrn_radiation_type 'Cu K\a'
_diffrn_radiation_wavelength 1.54178
_diffrn_reflns_av_R_equivalents 0.0797
_diffrn_reflns_av_unetI/netI 0.0548
_diffrn_reflns_Laue_measured_fraction_full 0.977
_diffrn_reflns_Laue_measured_fraction_max 0.966
_diffrn_reflns_limit_h_max 9
_diffrn_reflns_limit_h_min -9
_diffrn_reflns_limit_k_max 10
_diffrn_reflns_limit_k_min -10
_diffrn_reflns_limit_l_max 12
_diffrn_reflns_limit_l_min -12
_diffrn_reflns_number 12456
_diffrn_reflns_point_group_measured_fraction_full 0.977
_diffrn_reflns_point_group_measured_fraction_max 0.966
_diffrn_reflns_theta_full 67.679
_diffrn_reflns_theta_max 72.022
_diffrn_reflns_theta_min 4.579
_diffrn_source 'Microfocus Source'
_diffrn_source_current 0.65
_diffrn_source_target Cu
_diffrn_source_type 'Incoatec I\mS High Brilliance Microsource'
_diffrn_source_voltage 44.81
_exptl_absorpt_coefficient_mu 8.249
_exptl_absorpt_correction_T_max 0.1370
_exptl_absorpt_correction_T_min 0.0334
_exptl_absorpt_correction_type multi-scan
_exptl_absorpt_process_details
;
SADABS-2016/2 (Bruker,2016/2) was used for absorption correction.
wR2(int) was 0.1724 before and 0.0726 after correction.
The Ratio of minimum to maximum transmission is 0.2438.
The \l/2 correction factor is Not present.
;
_exptl_crystal_colour 'clear light brown'
_exptl_crystal_colour_lustre clear
_exptl_crystal_colour_modifier light
_exptl_crystal_colour_primary brown
_exptl_crystal_density_diffrn 1.995
_exptl_crystal_description Plate
_exptl_crystal_F_000 362
_exptl_crystal_recrystallization_method 'crystallised from Toluene/Et2O'
_exptl_crystal_size_max 0.13
_exptl_crystal_size_mid 0.07
_exptl_crystal_size_min 0.03
_refine_diff_density_max 1.641
_refine_diff_density_min -0.754
_refine_diff_density_rms 0.279
_refine_ls_extinction_coef .
_refine_ls_extinction_method none
_refine_ls_goodness_of_fit_ref 1.153
_refine_ls_hydrogen_treatment constr
_refine_ls_matrix_type full
_refine_ls_number_parameters 166
_refine_ls_number_reflns 2349
_refine_ls_number_restraints 0
_refine_ls_restrained_S_all 1.153
_refine_ls_R_factor_all 0.0773
_refine_ls_R_factor_gt 0.0678
_refine_ls_shift/su_max 0.001
_refine_ls_shift/su_mean 0.000
_refine_ls_structure_factor_coef Fsqd
_refine_ls_weighting_details
;
w=1/[\s^2^(Fo^2^)+(0.1336P)^2^+0.0450P] where P=(Fo^2^+2Fc^2^)/3
;
_refine_ls_weighting_scheme calc
_refine_ls_wR_factor_gt 0.1851
_refine_ls_wR_factor_ref 0.1938
_reflns_Friedel_coverage 0.000
_reflns_Friedel_fraction_full .
_reflns_Friedel_fraction_max .
_reflns_number_gt 1966
_reflns_number_total 2349
_reflns_threshold_expression 'I > 2\s(I)'
_cod_data_source_file 3-3c_4e.cif
_cod_data_source_block jw2379
_cod_database_code 4039012

loop_
_space_group_symop_id
_space_group_symop_operation_xyz
1 'x, y, z'
2 '-x, -y, -z'

loop_
_atom_site_label
_atom_site_type_symbol
_atom_site_fract_x
_atom_site_fract_y
_atom_site_fract_z
_atom_site_U_iso_or_equiv
_atom_site_adp_type
_atom_site_occupancy
_atom_site_site_symmetry_order
_atom_site_calc_flag
_atom_site_refinement_flags_posn
_atom_site_refinement_flags_adp
_atom_site_refinement_flags_occupancy
_atom_site_disorder_assembly
_atom_site_disorder_group
Br1A Br 0.84552(8) 0.78857(8) 0.58182(6) 0.0427(3) Uani 1 1 d . . . . .
Br2A Br 0.84930(9) 0.08142(8) 0.80428(6) 0.0432(3) Uani 1 1 d . . . . .
O1A O 0.7853(6) 0.4017(6) 0.6127(5) 0.0427(9) Uani 1 1 d . . . . .
H1A H 0.784498 0.489816 0.549197 0.064 Uiso 1 1 calc R U . . .
C1A C 0.8490(8) 0.4367(8) 0.7124(6) 0.0371(11) Uani 1 1 d . . . . .
C2A C 0.8830(9) 0.5990(8) 0.7233(6) 0.0414(12) Uani 1 1 d . . . . .
C3A C 0.9427(8) 0.6225(8) 0.8331(6) 0.0405(12) Uani 1 1 d . . . . .
H3A H 0.965627 0.733659 0.835890 0.049 Uiso 1 1 calc R U . . .
C4A C 0.9698(8) 0.4866(8) 0.9394(6) 0.0400(12) Uani 1 1 d . . . . .
C5A C 0.9396(9) 0.3228(8) 0.9300(6) 0.0408(12) Uani 1 1 d . . . . .
H5A H 0.958555 0.227173 1.000503 0.049 Uiso 1 1 calc R U . . .
C6A C 0.8826(9) 0.3015(8) 0.8184(6) 0.0410(12) Uani 1 1 d . . . . .
O1B O 0.7004(7) 0.5906(6) 0.3843(5) 0.0446(10) Uani 1 1 d . . . . .
C1B C 0.6461(8) 0.5667(8) 0.2861(6) 0.0397(12) Uani 1 1 d . . . . .
C2B C 0.6145(8) 0.3925(8) 0.2784(6) 0.0406(12) Uani 1 1 d . . . . .
C3B C 0.5617(8) 0.3737(8) 0.1675(6) 0.0406(12) Uani 1 1 d . . . . .
H3B H 0.545079 0.262147 0.162140 0.049 Uiso 1 1 calc R U . . .
C4B C 0.5289(8) 0.5119(8) 0.0567(6) 0.0397(12) Uani 1 1 d . . . . .
C5B C 0.5604(8) 0.6801(8) 0.0673(6) 0.0395(12) Uani 1 1 d . . . . .
H5B H 0.543454 0.774400 -0.004977 0.047 Uiso 1 1 calc R U . . .
C6B C 0.6125(9) 0.7075(8) 0.1753(6) 0.0411(12) Uani 1 1 d . . . . .
C7B C 0.6434(9) 0.2451(9) 0.3947(6) 0.0427(13) Uani 1 1 d . . . . .
H7BA H 0.611513 0.140063 0.378074 0.064 Uiso 1 1 calc R U . . .
H7BB H 0.569898 0.260333 0.482741 0.064 Uiso 1 1 calc R U . . .
H7BC H 0.767529 0.239419 0.398757 0.064 Uiso 1 1 calc R U . . .
C8B C 0.6371(9) 0.8840(8) 0.1911(6) 0.0399(12) Uani 1 1 d . . . . .
H8BA H 0.547378 0.905735 0.269847 0.060 Uiso 1 1 calc R U . . .
H8BB H 0.625404 0.968150 0.106406 0.060 Uiso 1 1 calc R U . . .
H8BC H 0.754320 0.891502 0.207214 0.060 Uiso 1 1 calc R U . . .

loop_
_atom_site_aniso_label
_atom_site_aniso_U_11
_atom_site_aniso_U_22
_atom_site_aniso_U_33
_atom_site_aniso_U_23
_atom_site_aniso_U_13
_atom_site_aniso_U_12
Br1A 0.0533(4) 0.0477(4) 0.0347(4) -0.0168(3) -0.0176(3) -0.0008(3)
Br2A 0.0534(4) 0.0466(4) 0.0389(4) -0.0204(3) -0.0180(3) -0.0001(3)
O1A 0.054(2) 0.051(2) 0.0351(19) -0.0211(17) -0.0235(18) 0.0020(19)
C1A 0.040(3) 0.048(3) 0.033(2) -0.022(2) -0.016(2) 0.001(2)
C2A 0.049(3) 0.045(3) 0.033(3) -0.017(2) -0.007(2) 0.002(2)
C3A 0.048(3) 0.044(3) 0.035(3) -0.018(2) -0.010(2) -0.001(2)
C4A 0.046(3) 0.048(3) 0.033(3) -0.022(2) -0.010(2) -0.004(2)
C5A 0.050(3) 0.047(3) 0.031(2) -0.018(2) -0.011(2) -0.001(2)
C6A 0.047(3) 0.048(3) 0.033(2) -0.019(2) -0.012(2) 0.003(2)
O1B 0.055(2) 0.051(2) 0.038(2) -0.0187(18) -0.0209(19) -0.0017(19)
C1B 0.040(3) 0.055(3) 0.031(2) -0.021(2) -0.012(2) 0.001(2)
C2B 0.043(3) 0.052(3) 0.034(3) -0.020(2) -0.013(2) 0.002(2)
C3B 0.044(3) 0.051(3) 0.034(3) -0.022(2) -0.010(2) -0.001(2)
C4B 0.047(3) 0.048(3) 0.031(2) -0.019(2) -0.010(2) 0.001(2)
C5B 0.044(3) 0.048(3) 0.033(3) -0.017(2) -0.014(2) 0.000(2)
C6B 0.049(3) 0.046(3) 0.038(3) -0.025(2) -0.012(2) 0.000(2)
C7B 0.048(3) 0.056(3) 0.033(2) -0.024(2) -0.014(2) 0.001(3)
C8B 0.045(3) 0.045(3) 0.036(3) -0.017(2) -0.014(2) -0.001(2)

loop_
_atom_type_symbol
_atom_type_description
_atom_type_scat_dispersion_real
_atom_type_scat_dispersion_imag
_atom_type_scat_source
C C 0.0181 0.0091 'International Tables Vol C Tables 4.2.6.8 and 6.1.1.4'
H H 0.0000 0.0000 'International Tables Vol C Tables 4.2.6.8 and 6.1.1.4'
Br Br -0.6763 1.2805 'International Tables Vol C Tables 4.2.6.8 and 6.1.1.4'
O O 0.0492 0.0322 'International Tables Vol C Tables 4.2.6.8 and 6.1.1.4'

loop_
_geom_angle_atom_site_label_1
_geom_angle_atom_site_label_2
_geom_angle_atom_site_label_3
_geom_angle
_geom_angle_site_symmetry_1
_geom_angle_site_symmetry_3
C1A O1A H1A 109.5 . .
O1A C1A C2A 126.3(6) . .
O1A C1A C6A 117.9(5) . .
C6A C1A C2A 115.7(5) . .
C1A C2A Br1A 118.4(5) . .
C3A C2A Br1A 119.6(5) . .
C3A C2A C1A 122.0(6) . .
C2A C3A H3A 119.4 . .
C2A C3A C4A 121.2(6) . .
C4A C3A H3A 119.4 . .
C3A C4A C4A 120.9(7) . 2_767
C3A C4A C5A 118.0(5) . .
C5A C4A C4A 121.1(8) . 2_767
C4A C5A H5A 120.0 . .
C6A C5A C4A 120.0(6) . .
C6A C5A H5A 120.0 . .
C1A C6A Br2A 117.4(4) . .
C5A C6A Br2A 119.6(5) . .
C5A C6A C1A 123.0(6) . .
O1B C1B C2B 120.9(6) . .
O1B C1B C6B 121.2(6) . .
C6B C1B C2B 117.9(5) . .
C1B C2B C7B 118.6(5) . .
C3B C2B C1B 118.4(6) . .
C3B C2B C7B 122.9(6) . .
C2B C3B H3B 117.9 . .
C2B C3B C4B 124.2(6) . .
C4B C3B H3B 117.9 . .
C3B C4B C5B 116.1(5) . .
C4B C4B C3B 122.8(7) 2_665 .
C4B C4B C5B 121.1(7) 2_665 .
C4B C5B H5B 118.7 . .
C6B C5B C4B 122.6(6) . .
C6B C5B H5B 118.7 . .
C1B C6B C8B 116.2(5) . .
C5B C6B C1B 120.7(6) . .
C5B C6B C8B 123.0(6) . .
C2B C7B H7BA 109.5 . .
C2B C7B H7BB 109.5 . .
C2B C7B H7BC 109.5 . .
H7BA C7B H7BB 109.5 . .
H7BA C7B H7BC 109.5 . .
H7BB C7B H7BC 109.5 . .
C6B C8B H8BA 109.5 . .
C6B C8B H8BB 109.5 . .
C6B C8B H8BC 109.5 . .
H8BA C8B H8BB 109.5 . .
H8BA C8B H8BC 109.5 . .
H8BB C8B H8BC 109.5 . .

loop_
_geom_bond_atom_site_label_1
_geom_bond_atom_site_label_2
_geom_bond_distance
_geom_bond_site_symmetry_2
Br1A C2A 1.893(6) .
Br2A C6A 1.887(6) .
O1A H1A 0.8400 .
O1A C1A 1.340(7) .
C1A C2A 1.412(9) .
C1A C6A 1.398(9) .
C2A C3A 1.380(9) .
C3A H3A 0.9500 .
C3A C4A 1.389(9) .
C4A C4A 1.503(11) 2_767
C4A C5A 1.411(9) .
C5A H5A 0.9500 .
C5A C6A 1.380(8) .
O1B C1B 1.247(8) .
C1B C2B 1.491(9) .
C1B C6B 1.455(9) .
C2B C3B 1.348(8) .
C2B C7B 1.511(9) .
C3B H3B 0.9500 .
C3B C4B 1.441(9) .
C4B C4B 1.409(11) 2_665
C4B C5B 1.452(9) .
C5B H5B 0.9500 .
C5B C6B 1.345(8) .
C6B C8B 1.527(8) .
C7B H7BA 0.9800 .
C7B H7BB 0.9800 .
C7B H7BC 0.9800 .
C8B H8BA 0.9800 .
C8B H8BB 0.9800 .
C8B H8BC 0.9800 .

loop_
_geom_hbond_atom_site_label_D
_geom_hbond_atom_site_label_H
_geom_hbond_atom_site_label_A
_geom_hbond_distance_DH
_geom_hbond_distance_HA
_geom_hbond_distance_DA
_geom_hbond_angle_DHA
_geom_hbond_site_symmetry_A
_geom_hbond_publ_flag
O1A H1A O1B 0.84 1.93 2.659(7) 144.7 . yes

loop_
_geom_torsion_atom_site_label_1
_geom_torsion_atom_site_label_2
_geom_torsion_atom_site_label_3
_geom_torsion_atom_site_label_4
_geom_torsion
_geom_torsion_site_symmetry_1
_geom_torsion_site_symmetry_2
_geom_torsion_site_symmetry_3
_geom_torsion_site_symmetry_4
Br1A C2A C3A C4A 179.3(5) . . . .
O1A C1A C2A Br1A -2.7(8) . . . .
O1A C1A C2A C3A 177.5(6) . . . .
O1A C1A C6A Br2A 4.1(7) . . . .
O1A C1A C6A C5A -176.6(6) . . . .
C1A C2A C3A C4A -0.9(10) . . . .
C2A C1A C6A Br2A -177.2(4) . . . .
C2A C1A C6A C5A 2.1(9) . . . .
C2A C3A C4A C4A -178.3(7) . . . 2_767
C2A C3A C4A C5A 1.9(9) . . . .
C3A C4A C5A C6A -0.8(9) . . . .
C4A C4A C5A C6A 179.4(7) 2_767 . . .
C4A C5A C6A Br2A 178.1(5) . . . .
C4A C5A C6A C1A -1.2(10) . . . .
C6A C1A C2A Br1A 178.7(4) . . . .
C6A C1A C2A C3A -1.0(9) . . . .
O1B C1B C2B C3B -177.8(6) . . . .
O1B C1B C2B C7B 2.1(9) . . . .
O1B C1B C6B C5B 177.5(6) . . . .
O1B C1B C6B C8B -3.4(9) . . . .
C1B C2B C3B C4B -1.7(9) . . . .
C2B C1B C6B C5B -2.3(9) . . . .
C2B C1B C6B C8B 176.9(5) . . . .
C2B C3B C4B C4B -178.9(7) . . . 2_665
C2B C3B C4B C5B 1.5(9) . . . .
C3B C4B C5B C6B -1.7(9) . . . .
C4B C4B C5B C6B 178.7(7) 2_665 . . .
C4B C5B C6B C1B 2.2(10) . . . .
C4B C5B C6B C8B -176.9(6) . . . .
C6B C1B C2B C3B 2.0(8) . . . .
C6B C1B C2B C7B -178.1(5) . . . .
C7B C2B C3B C4B 178.4(5) . . . .

_cod_database_fobs_code 4039012
